data_2202492
loop_
_publ_author_name
'M.Subha Nandhini'
R.Banurekha
'R.V. Krishnakumar'
A.Mostad
'N. Bhavani'
'S. Perumal'
S.Natarajan

_publ_section_title
;
 Ethyl <i>cis</i>-3-(2-methoxyphenyl)-1-4-thiazine-2-carboxylate
 1,1-dioxide at 150K
;
_journal_issue 9
_journal_name_full 'Acta Crystallographica Section E'
_journal_page_first o1400
_journal_page_last o1402
_journal_paper_doi 10.1107/S1600536803018579
_journal_volume 59
_journal_year 2003
_chemical_formula_iupac 'C14 H19 N O5 S'
_chemical_formula_moiety 'C14 H19 N O5 S'
_chemical_formula_sum 'C14 H19 N O5 S'
_chemical_formula_weight 313.37
_chemical_name_systematic
;
Ethyl cis-3-(2-methoxyphenyl)-1-4-thiazine-2-carboxylate 1,1-dioxide
;
_space_group_IT_number 15
_symmetry_cell_setting monoclinic
_symmetry_space_group_name_Hall '-C 2yc'
_symmetry_space_group_name_H-M 'C 1 2/c 1'
_atom_sites_solution_hydrogens geom
_atom_sites_solution_primary direct
_atom_sites_solution_secondary difmap
_audit_creation_method SHELXL-97
_cell_angle_alpha 90.00
_cell_angle_beta 93.44(3)
_cell_angle_gamma 90.00
_cell_formula_units_Z 8
_cell_length_a 25.706(5)
_cell_length_b 9.7180(19)
_cell_length_c 12.245(2)
_cell_measurement_reflns_used 1024
_cell_measurement_temperature 150(2)
_cell_measurement_theta_max 26.4
_cell_measurement_theta_min 1.6
_cell_volume 3053.4(10)
_computing_cell_refinement SMART
_computing_data_collection 'SMART (Bruker, 1999)'
_computing_data_reduction 'SAINT (Bruker, 1999)'
_computing_molecular_graphics 'PLATON (Spek, 2003)'
_computing_publication_material SHELXL97
_computing_structure_refinement 'SHELXL97 (Sheldrick, 1997)'
_computing_structure_solution 'SHELXS97 (Sheldrick, 1990)'
_diffrn_ambient_temperature 293(2)
_diffrn_detector_area_resol_mean 8
_diffrn_measured_fraction_theta_full 1.000
_diffrn_measured_fraction_theta_max 0.996
_diffrn_measurement_device_type 'Bruker SMART CCD'
_diffrn_measurement_method '\w scans'
_diffrn_radiation_monochromator graphite
_diffrn_radiation_source 'fine-focus sealed tube'
_diffrn_radiation_type MoK\a
_diffrn_radiation_wavelength 0.71073
_diffrn_reflns_av_R_equivalents 0.0214
_diffrn_reflns_av_sigmaI/netI 0.0163
_diffrn_reflns_limit_h_max 32
_diffrn_reflns_limit_h_min -32
_diffrn_reflns_limit_k_max 12
_diffrn_reflns_limit_k_min -12
_diffrn_reflns_limit_l_max 15
_diffrn_reflns_limit_l_min -15
_diffrn_reflns_number 15899
_diffrn_reflns_theta_full 25.00
_diffrn_reflns_theta_max 26.40
_diffrn_reflns_theta_min 1.59
_diffrn_standards_decay_% 0
_diffrn_standards_number 0
_exptl_absorpt_coefficient_mu 0.232
_exptl_absorpt_correction_T_max 0.97
_exptl_absorpt_correction_T_min 0.90
_exptl_absorpt_correction_type multi-scan
_exptl_absorpt_process_details '(SADABS; Bruker, 1998)'
_exptl_crystal_colour colourless
_exptl_crystal_density_diffrn 1.363
_exptl_crystal_density_method 'not measured'
_exptl_crystal_description plate
_exptl_crystal_F_000 1328
_exptl_crystal_size_max 0.48
_exptl_crystal_size_mid 0.40
_exptl_crystal_size_min 0.14
_refine_diff_density_max 0.419
_refine_diff_density_min -0.270
_refine_ls_extinction_coef 0.0092(6)
_refine_ls_extinction_expression Fc^*^=kFc[1+0.001xFc^2^\l^3^/sin(2\q)]^-1/4^
_refine_ls_extinction_method SHELXL97
_refine_ls_goodness_of_fit_ref 1.149
_refine_ls_hydrogen_treatment mixed
_refine_ls_matrix_type full
_refine_ls_number_parameters 197
_refine_ls_number_reflns 3132
_refine_ls_number_restraints 0
_refine_ls_restrained_S_all 1.149
_refine_ls_R_factor_all 0.0369
_refine_ls_R_factor_gt 0.0322
_refine_ls_shift/su_max <0.001
_refine_ls_shift/su_mean 0.000
_refine_ls_structure_factor_coef Fsqd
_refine_ls_weighting_details 'calc w=1/[\s^2^(Fo^2^)+(0.0555P)^2^+2.1671P] where P=(Fo^2^+2Fc^2^)/3'
_refine_ls_weighting_scheme calc
_refine_ls_wR_factor_gt 0.0879
_refine_ls_wR_factor_ref 0.1002
_reflns_number_gt 2870
_reflns_number_total 3132
_reflns_threshold_expression 'I > 2\s(I)'
_cod_data_source_file ci6260.cif
_cod_data_source_block I
_cod_original_sg_symbol_H-M 'C 2/c'
_cod_database_code 2202492
_cod_database_fobs_code 2202492

loop_
_symmetry_equiv_pos_as_xyz
'x, y, z'
'-x, y, -z+1/2'
'x+1/2, y+1/2, z'
'-x+1/2, y+1/2, -z+1/2'
'-x, -y, -z'
'x, -y, z-1/2'
'-x+1/2, -y+1/2, -z'
'x+1/2, -y+1/2, z-1/2'

loop_
_atom_site_label
_atom_site_fract_x
_atom_site_fract_y
_atom_site_fract_z
_atom_site_U_iso_or_equiv
_atom_site_adp_type
_atom_site_calc_flag
_atom_site_refinement_flags
_atom_site_occupancy
_atom_site_disorder_assembly
_atom_site_disorder_group
_atom_site_type_symbol
S 0.322714(12) 0.14726(3) 0.23218(3) 0.01968(13) Uani d . 1 . . S
O1 0.35941(4) 0.11629(11) 0.15045(8) 0.0267(2) Uani d . 1 . . O
O2 0.27908(4) 0.23532(11) 0.20095(9) 0.0288(3) Uani d . 1 . . O
O3 0.41381(4) 0.04073(12) 0.39844(11) 0.0357(3) Uani d . 1 . . O
O4 0.44836(4) 0.24755(12) 0.36081(9) 0.0286(3) Uani d . 1 . . O
O5 0.33309(4) 0.50833(10) 0.44500(8) 0.0243(2) Uani d . 1 . . O
N1 0.30418(5) 0.09722(13) 0.48119(10) 0.0236(3) Uani d . 1 . . N
H1N 0.3298(8) 0.043(2) 0.5029(15) 0.029(5) Uiso d . 1 . . H
C1 0.35721(5) 0.22912(13) 0.34544(10) 0.0175(3) Uani d . 1 . . C
H1 0.3640 0.3247 0.3249 0.021 Uiso calc R 1 . . H
C2 0.32297(5) 0.23077(14) 0.44831(11) 0.0191(3) Uani d . 1 . . C
H2 0.2923 0.2877 0.4293 0.023 Uiso calc R 1 . . H
C3 0.27169(6) 0.02871(15) 0.39572(12) 0.0267(3) Uani d . 1 . . C
H3A 0.2419 0.0870 0.3764 0.032 Uiso calc R 1 . . H
H3B 0.2586 -0.0562 0.4253 0.032 Uiso calc R 1 . . H
C4 0.29924(6) -0.00532(15) 0.29055(12) 0.0252(3) Uani d . 1 . . C
H4A 0.2750 -0.0506 0.2385 0.030 Uiso calc R 1 . . H
H4B 0.3281 -0.0676 0.3077 0.030 Uiso calc R 1 . . H
C5 0.40920(5) 0.15926(15) 0.37093(11) 0.0218(3) Uani d . 1 . . C
C6 0.50085(6) 0.1969(2) 0.39315(15) 0.0386(4) Uani d . 1 . . C
H6A 0.5261 0.2414 0.3491 0.046 Uiso calc R 1 . . H
H6B 0.5025 0.0986 0.3802 0.046 Uiso calc R 1 . . H
C7 0.51395(7) 0.2258(2) 0.51068(16) 0.0466(5) Uani d . 1 . . C
H7A 0.5483 0.1921 0.5306 0.070 Uiso calc R 1 . . H
H7B 0.4892 0.1807 0.5543 0.070 Uiso calc R 1 . . H
H7C 0.5128 0.3232 0.5232 0.070 Uiso calc R 1 . . H
C8 0.35455(5) 0.30447(14) 0.53943(11) 0.0201(3) Uani d . 1 . . C
C9 0.38086(6) 0.23571(16) 0.62550(11) 0.0258(3) Uani d . 1 . . C
H9 0.37817 0.136 0.63040 0.031 Uiso calc R 1 . . H
C10 0.41106(6) 0.30728(18) 0.70496(12) 0.0312(3) Uani d . 1 . . C
H10 0.4293 0.2584 0.7636 0.037 Uiso calc R 1 . . H
C11 0.41468(6) 0.44924(17) 0.69896(12) 0.0311(3) Uani d . 1 . . C
H11 0.4349 0.4977 0.7531 0.037 Uiso calc R 1 . . H
C12 0.38872(6) 0.52107(16) 0.61361(12) 0.0263(3) Uani d . 1 . . C
H12 0.39115 0.618 0.61002 0.032 Uiso calc R 1 . . H
C13 0.35913(5) 0.44876(15) 0.53350(11) 0.0208(3) Uani d . 1 . . C
C14 0.33272(6) 0.65548(15) 0.43815(13) 0.0281(3) Uani d . 1 . . C
H14A 0.3132 0.6835 0.3726 0.042 Uiso calc R 1 . . H
H14B 0.3678 0.6886 0.4367 0.042 Uiso calc R 1 . . H
H14C 0.3168 0.6929 0.5006 0.042 Uiso calc R 1 . . H

loop_
_atom_site_aniso_label
_atom_site_aniso_U_11
_atom_site_aniso_U_22
_atom_site_aniso_U_33
_atom_site_aniso_U_12
_atom_site_aniso_U_13
_atom_site_aniso_U_23
S 0.0228(2) 0.0165(2) 0.0195(2) -0.00136(12) -0.00074(13) -0.00127(11)
O1 0.0362(6) 0.0230(5) 0.0213(5) -0.0020(4) 0.0058(4) -0.0030(4)
O2 0.0282(5) 0.0260(5) 0.0310(6) 0.0016(4) -0.0085(4) -0.0006(4)
O3 0.0278(6) 0.0274(6) 0.0520(7) 0.0069(4) 0.0021(5) 0.0073(5)
O4 0.0177(5) 0.0374(6) 0.0304(6) -0.0038(4) -0.0001(4) 0.0033(4)
O5 0.0303(5) 0.0176(5) 0.0242(5) 0.0000(4) -0.0036(4) -0.0005(4)
N1 0.0250(6) 0.0203(6) 0.0260(6) -0.0034(5) 0.0053(5) 0.0020(5)
C1 0.0189(6) 0.0162(6) 0.0174(6) -0.0015(5) 0.0013(5) 0.0006(5)
C2 0.0196(6) 0.0176(6) 0.0203(6) 0.0002(5) 0.0036(5) 0.0004(5)
C3 0.0245(7) 0.0230(7) 0.0332(8) -0.0075(5) 0.0072(6) -0.0022(6)
C4 0.0285(7) 0.0176(7) 0.0297(7) -0.0054(5) 0.0036(6) -0.0022(5)
C5 0.0203(7) 0.0271(7) 0.0182(6) 0.0011(5) 0.0025(5) 0.0000(5)
C6 0.0167(7) 0.0545(11) 0.0446(10) 0.0000(7) 0.0007(6) -0.0005(8)
C7 0.0304(9) 0.0681(13) 0.0401(10) 0.0037(8) -0.0071(7) 0.0084(9)
C8 0.0212(6) 0.0213(7) 0.0183(6) -0.0005(5) 0.0060(5) -0.0018(5)
C9 0.0329(8) 0.0254(7) 0.0194(7) 0.0019(6) 0.0041(6) 0.0018(5)
C10 0.0381(8) 0.0367(9) 0.0185(7) 0.0048(7) -0.0015(6) 0.0015(6)
C11 0.0341(8) 0.0362(9) 0.0225(7) 0.0002(7) -0.0033(6) -0.0087(6)
C12 0.0295(7) 0.0241(7) 0.0254(7) -0.0007(6) 0.0024(6) -0.0056(6)
C13 0.0211(6) 0.0228(7) 0.0189(6) 0.0008(5) 0.0034(5) -0.0007(5)
C14 0.0322(8) 0.0182(7) 0.0332(8) -0.0004(5) -0.0033(6) 0.0020(6)

loop_
_atom_type_symbol
_atom_type_description
_atom_type_scat_dispersion_real
_atom_type_scat_dispersion_imag
_atom_type_scat_source
C C 0.0033 0.0016 'International Tables Vol C Tables 4.2.6.8 and 6.1.1.4'
H H 0.0000 0.0000 'International Tables Vol C Tables 4.2.6.8 and 6.1.1.4'
N N 0.0061 0.0033 'International Tables Vol C Tables 4.2.6.8 and 6.1.1.4'
O O 0.0106 0.0060 'International Tables Vol C Tables 4.2.6.8 and 6.1.1.4'
S S 0.1246 0.1234 'International Tables Vol C Tables 4.2.6.8 and 6.1.1.4'

loop_
_geom_angle_atom_site_label_1
_geom_angle_atom_site_label_2
_geom_angle_atom_site_label_3
_geom_angle
_geom_angle_publ_flag
O2 S O1 117.92(7) ?
O2 S C4 109.00(7) ?
O1 S C4 110.95(7) ?
O2 S C1 106.44(6) ?
O1 S C1 108.38(6) ?
C4 S C1 103.01(7) ?
C5 O4 C6 116.47(13) ?
C13 O5 C14 118.04(11) ?
C2 N1 C3 113.26(11) ?
C2 N1 H1N 111.3(13) ?
C3 N1 H1N 109.6(13) ?
C5 C1 C2 111.56(11) yes
C5 C1 S 110.54(9) yes
C2 C1 S 110.42(9) yes
C5 C1 H1 108.1 ?
C2 C1 H1 108.1 ?
S C1 H1 108.1 ?
N1 C2 C8 112.97(11) yes
N1 C2 C1 115.03(11) yes
C8 C2 C1 106.95(10) yes
N1 C2 H2 107.2 ?
C8 C2 H2 107.2 ?
C1 C2 H2 107.2 ?
N1 C3 C4 115.13(12) ?
N1 C3 H3A 108.5 ?
C4 C3 H3A 108.5 ?
N1 C3 H3B 108.5 ?
C4 C3 H3B 108.5 ?
H3A C3 H3B 107.5 ?
C3 C4 S 110.04(10) ?
C3 C4 H4A 109.7 ?
S C4 H4A 109.7 ?
C3 C4 H4B 109.7 ?
S C4 H4B 109.7 ?
H4A C4 H4B 108.2 ?
O3 C5 O4 125.39(13) ?
O3 C5 C1 123.87(13) ?
O4 C5 C1 110.73(12) ?
O4 C6 C7 110.43(14) ?
O4 C6 H6A 109.6 ?
C7 C6 H6A 109.6 ?
O4 C6 H6B 109.6 ?
C7 C6 H6B 109.6 ?
H6A C6 H6B 108.1 ?
C6 C7 H7A 109.5 ?
C6 C7 H7B 109.5 ?
H7A C7 H7B 109.5 ?
C6 C7 H7C 109.5 ?
H7A C7 H7C 109.5 ?
H7B C7 H7C 109.5 ?
C9 C8 C13 118.65(13) yes
C9 C8 C2 123.01(13) yes
C13 C8 C2 118.28(12) yes
C8 C9 C10 121.00(14) ?
C8 C9 H9 119.5 ?
C10 C9 H9 119.5 ?
C11 C10 C9 119.77(14) ?
C11 C10 H10 120.1 ?
C9 C10 H10 120.1 ?
C10 C11 C12 120.54(14) ?
C10 C11 H11 119.7 ?
C12 C11 H11 119.7 ?
C11 C12 C13 119.45(14) ?
C11 C12 H12 120.3 ?
C13 C12 H12 120.3 ?
O5 C13 C12 124.36(13) ?
O5 C13 C8 115.06(12) ?
C12 C13 C8 120.58(13) ?
O5 C14 H14A 109.5 ?
O5 C14 H14B 109.5 ?
H14A C14 H14B 109.5 ?
O5 C14 H14C 109.5 ?
H14A C14 H14C 109.5 ?
H14B C14 H14C 109.5 ?

loop_
_geom_bond_atom_site_label_1
_geom_bond_atom_site_label_2
_geom_bond_site_symmetry_2
_geom_bond_distance
_geom_bond_publ_flag
S O2 . 1.4440(11) yes
S O1 . 1.4476(11) yes
S C4 . 1.7678(15) yes
S C1 . 1.7874(14) yes
O3 C5 . 1.2039(19) yes
O4 C5 . 1.3341(18) yes
O4 C6 . 1.4682(18) yes
O5 C13 . 1.3677(17) yes
O5 C14 . 1.4325(17) yes
N1 C2 . 1.4501(17) yes
N1 C3 . 1.4599(19) yes
N1 H1N . 0.87(2) ?
C1 C5 . 1.5146(18) ?
C1 C2 . 1.5796(18) ?
C1 H1 . 0.98 ?
C2 C8 . 1.5194(19) ?
C2 H2 . 0.98 ?
C3 C4 . 1.542(2) ?
C3 H3A . 0.97 ?
C3 H3B . 0.97 ?
C4 H4A . 0.97 ?
C4 H4B . 0.97 ?
C6 C7 . 1.485(3) ?
C6 H6A . 0.97 ?
C6 H6B . 0.97 ?
C7 H7A . 0.96 ?
C7 H7B . 0.96 ?
C7 H7C . 0.96 ?
C8 C9 . 1.389(2) ?
C8 C13 . 1.409(2) ?
C9 C10 . 1.394(2) ?
C9 H9 . 0.97 ?
C10 C11 . 1.385(2) ?
C10 H10 . 0.96 ?
C11 C12 . 1.393(2) ?
C11 H11 . 0.94 ?
C12 C13 . 1.395(2) ?
C12 H12 . 0.95 ?
C14 H14A . 0.96 ?
C14 H14B . 0.96 ?
C14 H14C . 0.96 ?

loop_
_geom_hbond_atom_site_label_D
_geom_hbond_atom_site_label_H
_geom_hbond_atom_site_label_A
_geom_hbond_site_symmetry_A
_geom_hbond_distance_DH
_geom_hbond_distance_HA
_geom_hbond_distance_DA
_geom_hbond_angle_DHA
C7 H7A O3 5_656 0.96 2.59 3.339(2) 135
N1 H1N O1 6_556 0.87(2) 2.47(2) 3.204(2) 142(2)
C9 H9 O1 6_556 0.97 2.51 3.481(2) 173
C14 H14A O2 4 0.96 2.54 3.343(2) 142
C1 H1 O5 1 0.98 2.47 3.054(2) 118

loop_
_geom_torsion_atom_site_label_1
_geom_torsion_atom_site_label_2
_geom_torsion_atom_site_label_3
_geom_torsion_atom_site_label_4
_geom_torsion
_geom_torsion_publ_flag
O2 S C1 C5 -169.33(9) ?
O1 S C1 C5 -41.56(11) ?
C4 S C1 C5 76.06(10) ?
O2 S C1 C2 66.75(10) ?
O1 S C1 C2 -165.48(9) ?
C4 S C1 C2 -47.87(10) yes
C3 N1 C2 C8 177.20(11) ?
C3 N1 C2 C1 -59.62(15) yes
C5 C1 C2 N1 -68.46(15) ?
S C1 C2 N1 54.88(13) yes
C5 C1 C2 C8 57.88(14) yes
S C1 C2 C8 -178.78(9) ?
C2 N1 C3 C4 62.44(16) yes
N1 C3 C4 S -59.42(15) yes
O2 S C4 C3 -62.81(12) ?
O1 S C4 C3 165.73(10) ?
C1 S C4 C3 49.94(12) yes
C6 O4 C5 O3 -4.2(2) ?
C6 O4 C5 C1 174.45(12) ?
C2 C1 C5 O3 61.54(18) ?
S C1 C5 O3 -61.73(16) ?
C2 C1 C5 O4 -117.18(12) ?
S C1 C5 O4 119.55(11) ?
C5 O4 C6 C7 -90.30(19) ?
N1 C2 C8 C9 25.17(18) ?
C1 C2 C8 C9 -102.39(14) yes
N1 C2 C8 C13 -157.68(12) ?
C1 C2 C8 C13 74.76(14) yes
C13 C8 C9 C10 0.3(2) ?
C2 C8 C9 C10 177.43(13) ?
C8 C9 C10 C11 0.6(2) ?
C9 C10 C11 C12 -0.5(2) ?
C10 C11 C12 C13 -0.3(2) ?
C14 O5 C13 C12 -5.0(2) ?
C14 O5 C13 C8 175.29(12) ?
C11 C12 C13 O5 -178.44(13) ?
C11 C12 C13 C8 1.2(2) ?
C9 C8 C13 O5 178.50(12) ?
C2 C8 C13 O5 1.23(17) ?
C9 C8 C13 C12 -1.2(2) ?
C2 C8 C13 C12 -178.45(12) ?
